data_4100960
_journal_name_full 'Journal of the American Chemical Society'
_journal_year 2005
_chemical_formula_moiety 'C31 H28 O4'
_chemical_formula_sum 'C31 H28 O4'
_chemical_formula_weight 464.56
_space_group_IT_number 4
_symmetry_cell_setting monoclinic
_symmetry_space_group_name_Hall 'P 2yb'
_symmetry_space_group_name_H-M 'P 1 21 1'
_cell_angle_alpha 90
_cell_angle_beta 95.24(3)
_cell_angle_gamma 90
_cell_formula_units_Z 2
_cell_length_a 9.654(9)
_cell_length_b 8.269(5)
_cell_length_c 15.48(1)
_cell_measurement_temperature 97.1
_cell_volume 1230(1)
_exptl_crystal_density_diffrn 1.254
_cod_original_sg_symbol_H-M 'P 21'
_cod_database_code 4100960

loop_
_symmetry_equiv_pos_site_id
_symmetry_equiv_pos_as_xyz
1 +X,+Y,+Z
2 -X,1/2+Y,-Z

loop_
_atom_site_label
_atom_site_type_symbol
_atom_site_fract_x
_atom_site_fract_y
_atom_site_fract_z
_atom_site_U_iso_or_equiv
_atom_site_adp_type
_atom_site_occupancy
_atom_site_symmetry_multiplicity
_atom_site_calc_flag
_atom_site_refinement_flags
_atom_site_disorder_assembly
_atom_site_disorder_group
O(1) O -0.5329(3) -0.2017(3) -1.0218(2) 0.0175(7) Uani 1.00 1 d . . .
O(2) O -0.6328(3) -0.1290(4) -0.5171(2) 0.0248(9) Uani 1.00 1 d . . .
O(3) O -0.5324(3) 0.0927(3) -0.8396(2) 0.0205(8) Uani 1.00 1 d . . .
O(4) O -0.5827(3) 0.0873(3) -0.6386(2) 0.0221(7) Uani 1.00 1 d . . .
C(4) C -0.3979(4) -0.3581(4) -0.7476(2) 0.0139(9) Uani 1.00 1 d . . .
C(6) C -0.3405(4) -0.0765(4) -0.9379(2) 0.013(1) Uani 1.00 1 d . . .
C(7) C -0.3909(4) -0.1426(4) -0.8564(2) 0.013(1) Uani 1.00 1 d . . .
C(8) C -0.4984(4) -0.2680(4) -0.7072(2) 0.019(1) Uani 1.00 1 d . . .
C(9) C 0.0351(4) 0.1896(4) -0.9408(2) 0.021(1) Uani 1.00 1 d . . .
C(10) C -0.2159(5) 0.0143(4) -0.9377(3) 0.017(1) Uani 1.00 1 d . . .
C(11) C -0.5438(4) -0.1195(4) -0.7392(2) 0.017(1) Uani 1.00 1 d . . .
C(12) C -0.2584(4) -0.3971(4) -0.8695(2) 0.017(1) Uani 1.00 1 d . . .
C(13) C -0.2640(4) 0.0548(4) -1.0949(2) 0.015(1) Uani 1.00 1 d . . .
C(14) C -0.8742(5) -0.1869(4) -0.7120(2) 0.020(1) Uani 1.00 1 d . . .
C(15) C -0.2693(4) -0.6059(4) -0.7619(2) 0.022(1) Uani 1.00 1 d . . .
C(16) C -0.4859(4) -0.0566(4) -0.8133(2) 0.017(1) Uani 1.00 1 d . . .
C(17) C -0.7594(4) -0.1291(4) -0.6587(2) 0.019(1) Uani 1.00 1 d . . .
C(18) C -0.2207(4) -0.5482(4) -0.8393(2) 0.020(1) Uani 1.00 1 d . . .
C(19) C -0.4163(4) -0.1057(4) -1.0152(2) 0.016(1) Uani 1.00 1 d . . .
C(20) C -0.9710(4) -0.2893(5) -0.6800(3) 0.023(1) Uani 1.00 1 d . . .
C(21) C -0.3551(4) -0.5141(4) -0.7165(2) 0.017(1) Uani 1.00 1 d . . .
C(22) C -0.8401(4) -0.2829(4) -0.5381(2) 0.018(1) Uani 1.00 1 d . . .
C(23) C -0.3793(4) -0.0404(4) -1.0946(2) 0.017(1) Uani 1.00 1 d . . .
C(24) C -0.0509(4) 0.1716(4) -1.0155(2) 0.017(1) Uani 1.00 1 d . . .
C(25) C -0.1764(4) 0.0841(4) -1.0158(2) 0.016(1) Uani 1.00 1 d . . .
C(26) C -0.6558(4) -0.0244(4) -0.6995(2) 0.018(1) Uani 1.00 1 d . . .
C(27) C -0.0028(4) 0.1208(4) -0.8640(3) 0.018(1) Uani 1.00 1 d . . .
C(28) C -0.1246(4) 0.0369(4) -0.8605(2) 0.015(1) Uani 1.00 1 d . . .
C(29) C -0.7451(4) -0.1785(4) -0.5724(2) 0.016(1) Uani 1.00 1 d . . .
C(30) C -0.3467(4) -0.2980(4) -0.8246(2) 0.012(1) Uani 1.00 1 d . . .
C(31) C -0.8186(4) -0.3415(4) -0.4447(2) 0.020(1) Uani 1.00 1 d . . .
C(32) C -0.7536(5) -0.5085(5) -0.4403(3) 0.037(1) Uani 1.00 1 d . . .
C(33) C -0.9526(4) -0.3373(4) -0.5940(2) 0.023(1) Uani 1.00 1 d . . .
C(34) C -0.9548(5) -0.3408(5) -0.4003(3) 0.031(1) Uani 1.00 1 d . . .
C(35) C -0.6596(5) 0.2331(5) -0.6294(3) 0.042(1) Uani 1.00 1 d . . .
H(1) H -0.5331 -0.3080 -0.6559 0.023 Uiso 1.00 1 c R . .
H(2) H 0.1204 0.2469 -0.9411 0.025 Uiso 1.00 1 c R . .
H(3) H -0.2256 -0.3591 -0.9218 0.020 Uiso 1.00 1 c R . .
H(4) H -0.2416 0.1036 -1.1474 0.019 Uiso 1.00 1 c R . .
H(5) H -0.8866 -0.1525 -0.7707 0.023 Uiso 1.00 1 c R . .
H(6) H -0.2430 -0.7111 -0.7419 0.026 Uiso 1.00 1 c R . .
H(7) H -0.1601 -0.6125 -0.8699 0.024 Uiso 1.00 1 c R . .
H(8) H -1.0485 -0.3281 -0.7164 0.028 Uiso 1.00 1 c R . .
H(9) H -0.3843 -0.5538 -0.6635 0.021 Uiso 1.00 1 c R . .
H(10) H -0.4347 -0.0629 -1.1472 0.020 Uiso 1.00 1 c R . .
H(11) H -0.0260 0.2194 -1.0678 0.021 Uiso 1.00 1 c R . .
H(12) H -0.7047 0.0368 -0.7444 0.021 Uiso 1.00 1 c R . .
H(13) H 0.0569 0.1335 -0.8122 0.021 Uiso 1.00 1 c R . .
H(14) H -0.1492 -0.0061 -0.8070 0.017 Uiso 1.00 1 c R . .
H(15) H -0.7564 -0.2690 -0.4134 0.023 Uiso 1.00 1 c R . .
H(16) H -0.6550 -0.4998 -0.4346 0.044 Uiso 1.00 1 c R . .
H(17) H -0.7831 -0.5642 -0.3916 0.044 Uiso 1.00 1 c R . .
H(18) H -0.7826 -0.5666 -0.4918 0.044 Uiso 1.00 1 c R . .
H(19) H -1.0182 -0.4085 -0.5722 0.027 Uiso 1.00 1 c R . .
H(20) H -0.9967 -0.4442 -0.4089 0.038 Uiso 1.00 1 c R . .
H(21) H -0.9355 -0.3213 -0.3399 0.038 Uiso 1.00 1 c R . .
H(22) H -1.0164 -0.2601 -0.4249 0.038 Uiso 1.00 1 c R . .
H(23) H -0.7195 0.2216 -0.5844 0.051 Uiso 1.00 1 c R . .
H(24) H -0.5957 0.3185 -0.6155 0.052 Uiso 1.00 1 c R . .
H(25) H -0.7133 0.2570 -0.6824 0.051 Uiso 1.00 1 c R . .
H(26) H -0.550(5) -0.253(5) -0.967(3) 0.05(2) Uiso 1.00 1 c . . .
H(27) H -0.499(5) 0.123(6) -0.887(3) 0.05(2) Uiso 1.00 1 c . . .
H(28) H -0.599(4) -0.063(5) -0.537(2) 0.01(1) Uiso 1.00 1 c . . .

loop_
_atom_site_aniso_label
_atom_site_aniso_U_11
_atom_site_aniso_U_22
_atom_site_aniso_U_33
_atom_site_aniso_U_12
_atom_site_aniso_U_13
_atom_site_aniso_U_23
O(1) 0.019(2) 0.021(1) 0.013(1) -0.006(1) 0.002(1) 0.000(1)
O(2) 0.023(2) 0.032(2) 0.019(2) -0.014(2) -0.000(1) 0.003(1)
O(3) 0.028(2) 0.017(1) 0.019(2) 0.007(1) 0.012(1) 0.005(1)
O(4) 0.021(2) 0.020(1) 0.027(2) 0.000(1) 0.010(1) -0.008(1)
C(4) 0.016(2) 0.017(2) 0.009(2) 0.003(2) 0.003(2) -0.004(2)
C(6) 0.013(2) 0.011(2) 0.016(2) 0.000(2) 0.005(2) 0.001(1)
C(7) 0.011(2) 0.017(2) 0.014(2) -0.002(2) 0.004(2) -0.001(2)
C(8) 0.013(2) 0.023(2) 0.020(2) -0.003(2) 0.001(2) 0.002(2)
C(9) 0.011(2) 0.019(2) 0.032(2) -0.003(2) 0.001(2) -0.001(2)
C(10) 0.019(2) 0.011(2) 0.022(2) 0.005(2) 0.006(2) -0.001(2)
C(11) 0.014(2) 0.018(2) 0.017(2) 0.001(2) 0.002(2) -0.001(2)
C(12) 0.012(2) 0.023(2) 0.014(2) -0.001(2) 0.003(2) 0.004(2)
C(13) 0.018(2) 0.016(2) 0.014(2) 0.001(2) 0.008(2) 0.004(2)
C(14) 0.022(3) 0.020(2) 0.016(2) 0.004(2) 0.000(2) -0.005(2)
C(15) 0.032(3) 0.016(2) 0.017(2) 0.006(2) -0.001(2) 0.005(2)
C(16) 0.014(2) 0.018(2) 0.019(2) 0.000(2) -0.002(2) -0.003(2)
C(17) 0.019(3) 0.016(2) 0.022(2) 0.007(2) 0.005(2) -0.001(2)
C(18) 0.022(3) 0.015(2) 0.023(2) 0.008(2) 0.007(2) 0.000(2)
C(19) 0.013(2) 0.014(2) 0.020(2) 0.001(2) 0.004(2) 0.002(2)
C(20) 0.019(2) 0.030(2) 0.022(2) -0.003(2) -0.001(2) -0.002(2)
C(21) 0.020(2) 0.018(2) 0.015(2) 0.005(2) 0.002(2) 0.008(2)
C(22) 0.020(2) 0.024(2) 0.012(2) 0.002(2) 0.003(2) -0.003(2)
C(23) 0.024(3) 0.007(2) 0.020(2) 0.003(2) 0.004(2) 0.003(2)
C(24) 0.015(2) 0.016(2) 0.021(2) 0.001(2) 0.006(2) 0.003(2)
C(25) 0.015(2) 0.013(2) 0.020(2) 0.003(2) 0.007(2) 0.005(2)
C(26) 0.015(2) 0.024(2) 0.014(2) 0.002(2) -0.002(2) -0.002(2)
C(27) 0.018(2) 0.012(2) 0.024(2) 0.005(2) -0.002(2) -0.004(2)
C(28) 0.016(2) 0.015(2) 0.013(2) 0.001(2) 0.002(2) -0.002(2)
C(29) 0.012(2) 0.020(2) 0.017(2) 0.002(2) 0.003(2) -0.003(2)
C(30) 0.008(2) 0.013(2) 0.014(2) -0.001(2) 0.001(2) 0.001(1)
C(31) 0.019(2) 0.024(2) 0.015(2) -0.012(2) 0.001(2) 0.005(2)
C(32) 0.027(3) 0.053(3) 0.029(3) 0.009(2) 0.000(2) 0.010(2)
C(33) 0.022(2) 0.022(2) 0.025(2) -0.004(2) 0.007(2) -0.001(2)
C(34) 0.027(3) 0.038(2) 0.029(2) 0.001(2) 0.005(2) 0.004(2)
C(35) 0.034(3) 0.025(2) 0.069(3) 0.004(2) 0.012(3) -0.022(2)

loop_
_geom_bond_atom_site_label_1
_geom_bond_atom_site_label_2
_geom_bond_distance
_geom_bond_publ_flag
_geom_bond_site_symmetry_1
_geom_bond_site_symmetry_2
O(1) C(19) 1.373(4) ? . .
O(2) C(29) 1.381(5) ? . .
O(3) C(16) 1.364(4) ? . .
O(4) C(26) 1.455(4) ? . .
O(4) C(35) 1.430(5) ? . .
C(4) C(8) 1.413(5) ? . .
C(4) C(21) 1.425(5) ? . .
C(4) C(30) 1.421(5) ? . .
C(6) C(7) 1.496(5) ? . .
C(6) C(10) 1.418(6) ? . .
C(6) C(19) 1.365(5) ? . .
C(7) C(16) 1.379(5) ? . .
C(7) C(30) 1.427(5) ? . .
C(8) C(11) 1.381(5) ? . .
C(9) C(24) 1.368(5) ? . .
C(9) C(27) 1.397(5) ? . .
C(10) C(25) 1.422(6) ? . .
C(10) C(28) 1.432(5) ? . .
C(11) C(16) 1.420(5) ? . .
C(11) C(26) 1.512(5) ? . .
C(12) C(18) 1.371(5) ? . .
C(12) C(30) 1.411(5) ? . .
C(13) C(23) 1.364(5) ? . .
C(13) C(25) 1.443(5) ? . .
C(14) C(17) 1.403(5) ? . .
C(14) C(20) 1.386(6) ? . .
C(15) C(18) 1.409(5) ? . .
C(15) C(21) 1.365(6) ? . .
C(17) C(26) 1.505(6) ? . .
C(17) C(29) 1.392(5) ? . .
C(19) C(23) 1.419(5) ? . .
C(20) C(33) 1.384(5) ? . .
C(22) C(29) 1.399(5) ? . .
C(22) C(31) 1.521(5) ? . .
C(22) C(33) 1.399(5) ? . .
C(24) C(25) 1.411(5) ? . .
C(27) C(28) 1.371(5) ? . .
C(31) C(32) 1.516(6) ? . .
C(31) C(34) 1.537(6) ? . .
O(1) H(26) 0.97(5) ? . .
O(2) H(28) 0.72(4) ? . .
O(3) H(27) 0.87(5) ? . .
C(8) H(1) 0.9501 ? . .
C(9) H(2) 0.9501 ? . .
C(12) H(3) 0.9499 ? . .
C(13) H(4) 0.9499 ? . .
C(14) H(5) 0.9500 ? . .
C(15) H(6) 0.9499 ? . .
C(18) H(7) 0.9500 ? . .
C(20) H(8) 0.9499 ? . .
C(21) H(9) 0.9501 ? . .
C(23) H(10) 0.9502 ? . .
C(24) H(11) 0.9500 ? . .
C(26) H(12) 0.9500 ? . .
C(27) H(13) 0.9500 ? . .
C(28) H(14) 0.9500 ? . .
C(31) H(15) 0.9499 ? . .
C(32) H(16) 0.9500 ? . .
C(32) H(17) 0.9500 ? . .
C(32) H(18) 0.9500 ? . .
C(33) H(19) 0.9499 ? . .
C(34) H(20) 0.9500 ? . .
C(34) H(21) 0.9500 ? . .
C(34) H(22) 0.9500 ? . .
C(35) H(23) 0.9500 ? . .
C(35) H(24) 0.9500 ? . .
C(35) H(25) 0.9500 ? . .

loop_
_cod_related_entry_id
_cod_related_entry_database
_cod_related_entry_code
1 ChemSpider 30659956
